data_9015412
loop_
_publ_author_name
'Herschke, L.'
'Enkelmann, V.'
'Lieberwirth, I.'
'Wenger, G.'

_publ_section_title
;
 The role of hydrogen bonding in the crystal structures of zinc phosphate hydrates
 Note: beta-hopeite
;
_journal_name_full 'Chemistry - A European Journal'
_journal_page_first 2795
_journal_page_last 2803
_journal_paper_doi 10.1002/chem.200305693
_journal_volume 10
_journal_year 2004
_chemical_compound_source Synthetic
_chemical_formula_sum 'H8 O13 P2 Zn3'
_chemical_name_mineral Hopeite
_space_group_IT_number 62
_symmetry_space_group_name_Hall '-P 2c 2ab'
_symmetry_space_group_name_H-M 'P b n m'
_cell_angle_alpha 90
_cell_angle_beta 90
_cell_angle_gamma 90
_cell_length_a 5.0266
_cell_length_b 10.6060
_cell_length_c 18.2946
_cell_formula_units_Z 4
_cell_volume 975.324
_database_code_amcsd 0019556
_exptl_crystal_density_diffrn 3.229
_cod_original_formula_sum 'Zn3 P2 O13 H8'
_cod_database_code 9015412

loop_
_space_group_symop_operation_xyz
x,y,z
x,y,1/2-z
-x,-y,1/2+z
1/2+x,1/2-y,1/2+z
1/2-x,1/2+y,1/2-z
1/2-x,1/2+y,z
1/2+x,1/2-y,-z
-x,-y,-z

loop_
_atom_site_aniso_label
_atom_site_aniso_U_11
_atom_site_aniso_U_22
_atom_site_aniso_U_33
_atom_site_aniso_U_12
_atom_site_aniso_U_13
_atom_site_aniso_U_23
Zn1 0.01300 0.01460 0.01230 -0.00050 -0.00070 0.00042
Zn2 0.01550 0.01570 0.01610 -0.00120 0.00000 0.00000
P1 0.01300 0.01710 0.00710 -0.00030 -0.00070 -0.00100
O1 0.03600 0.01530 0.01220 -0.00280 -0.00490 0.00060
O2 0.01600 0.01590 0.01710 0.00270 -0.00580 -0.00380
O3 0.01500 0.05700 0.01650 0.00710 -0.00430 -0.01190
O4 0.01870 0.03300 0.00890 -0.00530 -0.00190 0.00660
O5 0.02000 0.02400 0.02500 0.00400 0.00000 0.00000
O6 0.05000 0.05000 0.05000 0.00000 0.00000 0.00000
O7 0.02300 0.01900 0.03900 0.00400 0.00000 0.00000

loop_
_atom_site_label
_atom_site_fract_x
_atom_site_fract_y
_atom_site_fract_z
_atom_site_U_iso_or_equiv
Zn1 0.20746 0.35707 -0.00075 0.01330
Zn2 0.42690 0.73637 -0.25000 0.01580
P1 0.27470 0.60280 -0.09423 0.01240
O1 0.14380 0.47480 -0.07816 0.02130
O2 0.35840 0.19860 -0.03994 0.01630
O3 0.42770 0.39950 0.08000 0.02950
O4 0.21540 0.64000 -0.17250 0.02040
O5 0.74200 0.60650 -0.24983 0.02300
O6 0.15150 0.88610 -0.25000 0.02700
O7 0.66570 0.83630 -0.33060 0.02770
H1 0.72200 0.49900 -0.25017 0.05000
H2 -0.02790 0.86120 -0.25000 0.05000
H3 0.22240 0.98420 -0.25000 0.05000
H4 0.55590 0.90450 -0.35250 0.05000
H5 0.63130 0.77380 -0.36210 0.05000

loop_
_cod_related_entry_id
_cod_related_entry_database
_cod_related_entry_code
1 AMCSD 0019556
